data_7122012
loop_
_publ_author_name
'Ellwanger, Mathias A.'
'von Randow, Clara'
'Steinhauer, Simon'
'Zhou, Yunfei'
'Wiesner, Anja'
'Beckers, Helmut'
'Braun, Thomas'
'Riedel, Sebastian'

_publ_section_title
;
 Tuning the Lewis acidity of difluorido gold(iii) complexes: the synthesis
 of [AuClF<sub>2</sub>(SIMes)] and
 [AuF<sub>2</sub>(OTeF<sub>5</sub>)(SIMes)].
;
_journal_issue 67
_journal_name_full 'Chemical communications (Cambridge, England)'
_journal_page_first 9301
_journal_page_last 9304
_journal_paper_doi 10.1039/c8cc05233f
_journal_volume 54
_journal_year 2018
_chemical_formula_moiety 'C3 H9 F5 O Si Te'
_chemical_formula_sum 'C3 H9 F5 O Si Te'
_chemical_formula_weight 311.79
_chemical_name_common 'Pentafluoroorthotellurato trimethyl silane'
_chemical_name_systematic Pentafluoro(trimethylsilanolato)tellurium
_chemical_properties_physical Air-sensitive,Moisture-sensitive
_space_group_crystal_system monoclinic
_space_group_IT_number 14
_space_group_name_Hall '-P 2ybc'
_space_group_name_H-M_alt 'P 1 21/c 1'
_symmetry_space_group_name_Hall '-P 2ybc'
_symmetry_space_group_name_H-M 'P 1 21/c 1'
_atom_sites_solution_hydrogens difmap
_atom_sites_solution_primary dual
_audit_creation_date 2018-06-22
_audit_creation_method
;
Olex2 1.2
(compiled 2018.05.29 svn.r3508 for OlexSys, GUI svn.r5506)
;
_audit_update_record
;
2018-06-22 deposited with the CCDC.
2018-07-23 downloaded from the CCDC.
;
_cell_angle_alpha 90
_cell_angle_beta 108.024(5)
_cell_angle_gamma 90
_cell_formula_units_Z 4
_cell_length_a 6.2372(6)
_cell_length_b 19.3447(18)
_cell_length_c 8.1649(8)
_cell_measurement_reflns_used 8546
_cell_measurement_temperature 100(2)
_cell_measurement_theta_max 26.416
_cell_measurement_theta_min 2.623
_cell_volume 936.81(16)
_computing_cell_refinement 'SAINT V8.38A (?, 2016)'
_computing_data_reduction 'SAINT V8.38A (?, 2016)'
_computing_molecular_graphics 'Olex2 (Dolomanov et al., 2009)'
_computing_publication_material 'Olex2 (Dolomanov et al., 2009)'
_computing_structure_refinement 'ShelXL (Sheldrick, 2015)'
_computing_structure_solution 'ShelXT (Sheldrick, 2015)'
_diffrn_ambient_temperature 100.02
_diffrn_detector 'CMOS area detector'
_diffrn_detector_area_resol_mean 10.42
_diffrn_detector_type 'PHOTON 100'
_diffrn_measured_fraction_theta_full 0.996
_diffrn_measured_fraction_theta_max 0.996
_diffrn_measurement_device 'Bruker D8 Venture Duo'
_diffrn_measurement_device_type '\k-geometry diffractometer'
_diffrn_measurement_method '\f and \w scans''
_diffrn_radiation_monochromator 'W/C multilayer mirrors'
_diffrn_radiation_probe x-ray
_diffrn_radiation_type MoK\a
_diffrn_radiation_wavelength 0.71073
_diffrn_reflns_av_R_equivalents 0.0303
_diffrn_reflns_av_unetI/netI 0.0230
_diffrn_reflns_Laue_measured_fraction_full 0.996
_diffrn_reflns_Laue_measured_fraction_max 0.996
_diffrn_reflns_limit_h_max 7
_diffrn_reflns_limit_h_min -7
_diffrn_reflns_limit_k_max 24
_diffrn_reflns_limit_k_min -23
_diffrn_reflns_limit_l_max 8
_diffrn_reflns_limit_l_min -10
_diffrn_reflns_number 9146
_diffrn_reflns_point_group_measured_fraction_full 0.996
_diffrn_reflns_point_group_measured_fraction_max 0.996
_diffrn_reflns_theta_full 25.242
_diffrn_reflns_theta_max 26.416
_diffrn_reflns_theta_min 2.827
_diffrn_source_target Mo
_diffrn_source_type 'Incoatec I\mS 1.0'
_diffrn_standards_number 0
_exptl_absorpt_coefficient_mu 3.331
_exptl_absorpt_correction_T_max 0.7454
_exptl_absorpt_correction_T_min 0.4856
_exptl_absorpt_correction_type multi-scan
_exptl_absorpt_process_details
'SADABS-2016/2 (Bruker,2016/2) was used for absorption correction. wR2(int) was 0.1098 before and 0.0505 after correction. The Ratio of minimum to maximum transmission is 0.6515. The \l/2 correction factor is Not present.'
_exptl_crystal_colour 'clear colourless'
_exptl_crystal_colour_lustre clear
_exptl_crystal_colour_primary colourless
_exptl_crystal_density_diffrn 2.211
_exptl_crystal_description prism
_exptl_crystal_F_000 584
_exptl_crystal_recrystallization_method Sublimation
_exptl_crystal_size_max 0.52
_exptl_crystal_size_mid 0.26
_exptl_crystal_size_min 0.18
_refine_diff_density_max 0.337
_refine_diff_density_min -0.555
_refine_diff_density_rms 0.095
_refine_ls_extinction_method none
_refine_ls_goodness_of_fit_ref 1.152
_refine_ls_hydrogen_treatment refall
_refine_ls_matrix_type full
_refine_ls_number_parameters 136
_refine_ls_number_reflns 1917
_refine_ls_number_restraints 0
_refine_ls_restrained_S_all 1.152
_refine_ls_R_factor_all 0.0259
_refine_ls_R_factor_gt 0.0203
_refine_ls_shift/su_max 0.002
_refine_ls_shift/su_mean 0.000
_refine_ls_structure_factor_coef Fsqd
_refine_ls_weighting_details 'w=1/[\s^2^(Fo^2^)+(0.0153P)^2^+0.4615P] where P=(Fo^2^+2Fc^2^)/3'
_refine_ls_weighting_scheme calc
_refine_ls_wR_factor_gt 0.0402
_refine_ls_wR_factor_ref 0.0415
_reflns_Friedel_coverage 0.000
_reflns_number_gt 1720
_reflns_number_total 1917
_reflns_threshold_expression 'I > 2\s(I)'
_cod_data_source_file c8cc05233f2.cif
_cod_data_source_block run_neu_p21-c_a
_cod_depositor_comments 'Adding full bibliography for 7122010--7122013.cif.'
_cod_database_code 7122012
_shelx_shelxl_version_number 2014/7
_shelx_space_group_comment
;
The symmetry employed for this shelxl refinement is uniquely defined
by the following loop, which should always be used as a source of
symmetry information in preference to the above space-group names.
They are only intended as comments.
;
_shelx_estimated_absorpt_t_max 0.585
_shelx_estimated_absorpt_t_min 0.276
_olex2_refinement_description
;
;
_olex2_submission_original_sample_id MEYZ03
_olex2_submission_special_instructions 'No special instructions were received'

loop_
_space_group_symop_operation_xyz
'x, y, z'
'-x, y+1/2, -z+1/2'
'-x, -y, -z'
'x, -y-1/2, z-1/2'

loop_
_atom_site_label
_atom_site_type_symbol
_atom_site_fract_x
_atom_site_fract_y
_atom_site_fract_z
_atom_site_U_iso_or_equiv
_atom_site_adp_type
_atom_site_occupancy
_atom_site_site_symmetry_order
_atom_site_calc_flag
Te01 Te 0.51687(3) 0.62527(2) 0.62564(2) 0.01795(7) Uani 1 1 d
Si02 Si 0.12468(12) 0.61277(4) 0.25233(9) 0.01609(15) Uani 1 1 d
F003 F 0.5225(3) 0.54882(8) 0.7583(2) 0.0286(4) Uani 1 1 d
F004 F 0.5352(3) 0.70520(8) 0.5094(2) 0.0324(4) Uani 1 1 d
F005 F 0.7459(3) 0.58891(10) 0.5581(3) 0.0430(5) Uani 1 1 d
F006 F 0.7344(4) 0.66087(10) 0.8107(2) 0.0506(6) Uani 1 1 d
F007 F 0.3116(4) 0.66656(10) 0.7106(2) 0.0457(5) Uani 1 1 d
O008 O 0.3014(3) 0.58643(9) 0.4473(2) 0.0252(4) Uani 1 1 d
C009 C -0.0748(5) 0.54002(15) 0.1928(4) 0.0215(6) Uani 1 1 d
C00A C 0.2972(5) 0.62401(18) 0.1081(4) 0.0272(6) Uani 1 1 d
C00B C -0.0132(5) 0.69390(16) 0.2816(5) 0.0263(6) Uani 1 1 d
H00D H 0.209(6) 0.6330(16) 0.008(5) 0.033(9) Uiso 1 1 d
H00G H -0.084(5) 0.6903(17) 0.361(4) 0.032(9) Uiso 1 1 d
H00E H 0.371(5) 0.5865(17) 0.100(4) 0.025(8) Uiso 1 1 d
H00F H 0.401(5) 0.6620(17) 0.147(4) 0.031(8) Uiso 1 1 d
H00A H -0.187(6) 0.5487(17) 0.081(5) 0.042(10) Uiso 1 1 d
H00B H -0.145(6) 0.5341(17) 0.273(5) 0.041(10) Uiso 1 1 d
H00C H 0.001(6) 0.5001(19) 0.176(4) 0.040(9) Uiso 1 1 d
H00H H -0.127(6) 0.7065(19) 0.164(5) 0.055(11) Uiso 1 1 d
H00I H 0.086(6) 0.734(2) 0.310(5) 0.049(10) Uiso 1 1 d

loop_
_atom_site_aniso_label
_atom_site_aniso_U_11
_atom_site_aniso_U_22
_atom_site_aniso_U_33
_atom_site_aniso_U_23
_atom_site_aniso_U_13
_atom_site_aniso_U_12
Te01 0.02029(10) 0.01671(9) 0.01402(9) 0.00113(7) 0.00120(7) -0.00430(7)
Si02 0.0161(3) 0.0154(3) 0.0151(3) 0.0014(3) 0.0025(3) 0.0002(3)
F003 0.0313(9) 0.0276(9) 0.0214(9) 0.0105(7) 0.0003(7) -0.0076(7)
F004 0.0377(10) 0.0210(8) 0.0309(10) 0.0084(7) -0.0004(8) -0.0105(7)
F005 0.0290(10) 0.0510(12) 0.0542(13) 0.0186(10) 0.0204(9) 0.0114(9)
F006 0.0608(13) 0.0391(11) 0.0294(11) 0.0038(9) -0.0192(10) -0.0255(10)
F007 0.0654(13) 0.0440(11) 0.0382(11) -0.0028(9) 0.0315(10) 0.0141(10)
O008 0.0304(11) 0.0167(9) 0.0185(10) 0.0026(8) -0.0071(9) -0.0051(8)
C009 0.0180(14) 0.0232(15) 0.0212(15) -0.0032(12) 0.0029(13) -0.0043(12)
C00A 0.0257(16) 0.0296(16) 0.0281(17) 0.0035(15) 0.0111(14) 0.0018(15)
C00B 0.0242(16) 0.0219(15) 0.0328(18) 0.0029(13) 0.0087(14) 0.0032(12)

loop_
_atom_type_symbol
_atom_type_description
_atom_type_scat_dispersion_real
_atom_type_scat_dispersion_imag
_atom_type_scat_source
C C 0.0033 0.0016 'International Tables Vol C Tables 4.2.6.8 and 6.1.1.4'
H H 0.0000 0.0000 'International Tables Vol C Tables 4.2.6.8 and 6.1.1.4'
F F 0.0171 0.0103 'International Tables Vol C Tables 4.2.6.8 and 6.1.1.4'
O O 0.0106 0.0060 'International Tables Vol C Tables 4.2.6.8 and 6.1.1.4'
Si Si 0.0817 0.0704 'International Tables Vol C Tables 4.2.6.8 and 6.1.1.4'
Te Te -0.5308 1.6751 'International Tables Vol C Tables 4.2.6.8 and 6.1.1.4'

loop_
_geom_angle_atom_site_label_1
_geom_angle_atom_site_label_2
_geom_angle_atom_site_label_3
_geom_angle
F003 Te01 F004 174.36(7)
F005 Te01 F003 89.64(8)
F005 Te01 F004 89.35(8)
F005 Te01 F006 86.82(10)
F006 Te01 F003 86.65(8)
F006 Te01 F004 87.76(8)
F007 Te01 F003 90.91(8)
F007 Te01 F004 89.50(9)
F007 Te01 F005 173.84(10)
F007 Te01 F006 87.09(10)
O008 Te01 F003 90.82(8)
O008 Te01 F004 94.77(8)
O008 Te01 F005 93.01(9)
O008 Te01 F006 177.47(8)
O008 Te01 F007 93.11(10)
O008 Si02 C009 101.91(12)
O008 Si02 C00A 107.17(13)
O008 Si02 C00B 109.01(13)
C00A Si02 C009 113.78(15)
C00A Si02 C00B 111.85(16)
C00B Si02 C009 112.41(14)
Si02 O008 Te01 136.82(11)
Si02 C009 H00A 110(2)
Si02 C009 H00B 110(2)
Si02 C009 H00C 110(2)
H00A C009 H00B 109(3)
H00A C009 H00C 105(3)
H00B C009 H00C 113(3)
Si02 C00A H00D 108(2)
Si02 C00A H00E 112(2)
Si02 C00A H00F 110.2(19)
H00D C00A H00E 107(3)
H00D C00A H00F 109(3)
H00E C00A H00F 110(3)
Si02 C00B H00G 113(2)
Si02 C00B H00H 107(2)
Si02 C00B H00I 115(2)
H00G C00B H00H 110(3)
H00G C00B H00I 108(3)
H00H C00B H00I 104(3)

loop_
_geom_bond_atom_site_label_1
_geom_bond_atom_site_label_2
_geom_bond_distance
Te01 F003 1.8271(15)
Te01 F004 1.8362(16)
Te01 F005 1.8237(18)
Te01 F006 1.8247(17)
Te01 F007 1.8189(17)
Te01 O008 1.8110(18)
Si02 O008 1.7096(19)
Si02 C009 1.842(3)
Si02 C00A 1.838(3)
Si02 C00B 1.840(3)
C009 H00A 0.98(4)
C009 H00B 0.90(4)
C009 H00C 0.94(4)
C00A H00D 0.85(4)
C00A H00E 0.87(3)
C00A H00F 0.97(3)
C00B H00G 0.89(3)
C00B H00H 1.03(4)
C00B H00I 0.98(4)
